data_4118358
loop_
_publ_author_name
'Masahiro Kamitani'
'Masumi Itazaki'
'Chihiro Tamiya'
'Hiroshi Nakazawa'

_publ_section_title
;
 Regioselective Double Hydrophosphination of Terminal Arylacetylenes
 Catalyzed by an Iron Complex
;
_journal_name_full 'Journal of the American Chemical Society'
_journal_page_first 11932
_journal_page_last 11935
_journal_paper_doi 10.1021/ja304818c
_journal_volume 134
_journal_year 2012
_chemical_absolute_configuration ad
_chemical_formula_moiety 'C33 H30 P2'
_chemical_formula_sum 'C33 H30 P2'
_chemical_formula_weight 488.51
_space_group_IT_number 19
_symmetry_cell_setting orthorhombic
_symmetry_Int_Tables_number 19
_symmetry_space_group_name_Hall 'P 2ac 2ab'
_symmetry_space_group_name_H-M 'P 21 21 21'
_cell_angle_alpha 90.00
_cell_angle_beta 90.00
_cell_angle_gamma 90.00
_cell_formula_units_Z 4
_cell_length_a 10.2581(6)
_cell_length_b 11.9822(7)
_cell_length_c 22.0451(14)
_cell_measurement_reflns_used 6740
_cell_measurement_temperature 200(2)
_cell_measurement_theta_max 27.4835
_cell_measurement_theta_min 4.0430
_cell_volume 2709.7(3)
_computing_cell_refinement CrystalClear
_computing_data_collection 'CrystalClear (Rigaku, 2001)'
_computing_molecular_graphics 'Ortep-3 for Windows (Farrugia, 1997)'
_computing_publication_material SHELXL97
_computing_structure_refinement 'SHELXL-97 (Sheldrick, 1997)'
_computing_structure_solution 'SIR97 (Altomare <i>et al.</i>,  1999)'
_diffrn_ambient_temperature 200(2)
_diffrn_detector_area_resol_mean 7.32
_diffrn_measured_fraction_theta_full 0.989
_diffrn_measured_fraction_theta_max 0.989
_diffrn_measurement_details
;
scan:
    Number of images: 600
               Slice: -80.0000 - 100.0000
         Image width: 0.3000
            Exp time: 5.0000
       Rotation axis: Phi
               Omega: 0.0000
                 Chi: 0.0000
                 Phi: 0.0000
                 XTD: 55.2963
              2theta: 24.7818
scan:
    Number of images: 200
               Slice: -15.0000 - 45.0000
         Image width: 0.3000
            Exp time: 5.0000
       Rotation axis: Omega
               Omega: 0.0000
                 Chi: 90.0000
                 Phi: 0.0000
                 XTD: 55.2963
              2theta: 24.7818
scan:
    Number of images: 200
               Slice: -15.0000 - 45.0000
         Image width: 0.3000
            Exp time: 5.0000
       Rotation axis: Omega
               Omega: 0.0000
                 Chi: 90.0000
                 Phi: 90.0000
                 XTD: 55.2963
              2theta: 24.7818
scan:
    Number of images: 200
               Slice: -15.0000 - 45.0000
         Image width: 0.3000
            Exp time: 5.0000
       Rotation axis: Omega
               Omega: 0.0000
                 Chi: 90.0000
                 Phi: 180.0000
                 XTD: 55.2963
              2theta: 24.7818
scan:
    Number of images: 200
               Slice: -15.0000 - 45.0000
         Image width: 0.3000
            Exp time: 5.0000
       Rotation axis: Omega
               Omega: 0.0000
                 Chi: 90.0000
                 Phi: 270.0000
                 XTD: 55.2963
              2theta: 24.7818

;
_diffrn_measurement_device 'Mercury CCD (2x2 bin mode)'
_diffrn_measurement_device_details 'AFC7: Eulerian 3-circle'
_diffrn_measurement_device_type 'Rigaku/MSC Mercury CCD'
_diffrn_measurement_method '\w or \f'
_diffrn_radiation_detector CCD
_diffrn_radiation_monochromator 'Graphite Monochromator'
_diffrn_radiation_source 'Rotating Anode'
_diffrn_radiation_type MoK\a
_diffrn_radiation_wavelength 0.71070
_diffrn_reflns_av_R_equivalents 0.0456
_diffrn_reflns_av_sigmaI/netI 0.0494
_diffrn_reflns_limit_h_max 7
_diffrn_reflns_limit_h_min -13
_diffrn_reflns_limit_k_max 13
_diffrn_reflns_limit_k_min -15
_diffrn_reflns_limit_l_max 28
_diffrn_reflns_limit_l_min -28
_diffrn_reflns_number 20678
_diffrn_reflns_reduction_process 'Lp corrections applied'
_diffrn_reflns_theta_full 27.48
_diffrn_reflns_theta_max 27.48
_diffrn_reflns_theta_min 4.05
_diffrn_source_current 250.0000
_diffrn_source_power 12.5000
_diffrn_source_voltage 50.0000
_exptl_absorpt_coefficient_mu 0.180
_exptl_absorpt_correction_T_max 0.9858
_exptl_absorpt_correction_T_min 0.9397
_exptl_absorpt_correction_type multi-scan
_exptl_absorpt_process_details '(Jacobson, 1998)'
_exptl_crystal_colour Colorless
_exptl_crystal_density_diffrn 1.197
_exptl_crystal_description Prism
_exptl_crystal_F_000 1032
_exptl_crystal_preparation 'mounted on the CryoLoop with Palaton oil and placed in N2 stream at 200(2) K'
_exptl_crystal_size_max 0.35
_exptl_crystal_size_mid 0.20
_exptl_crystal_size_min 0.08
_refine_diff_density_max 0.209
_refine_diff_density_min -0.211
_refine_diff_density_rms 0.038
_refine_ls_abs_structure_details 'Flack H D (1983), Acta Cryst. A39, 876-881'
_refine_ls_abs_structure_Flack 0.02(7)
_refine_ls_extinction_method none
_refine_ls_goodness_of_fit_ref 1.118
_refine_ls_hydrogen_treatment mixed
_refine_ls_matrix_type full
_refine_ls_number_parameters 398
_refine_ls_number_reflns 6137
_refine_ls_number_restraints 0
_refine_ls_restrained_S_all 1.118
_refine_ls_R_factor_all 0.0530
_refine_ls_R_factor_gt 0.0463
_refine_ls_shift/su_max 0.000
_refine_ls_shift/su_mean 0.000
_refine_ls_structure_factor_coef Fsqd
_refine_ls_weighting_details 'calc w=1/[\s^2^(Fo^2^)+(0.0264P)^2^+0.7343P] where P=(Fo^2^+2Fc^2^)/3'
_refine_ls_weighting_scheme calc
_refine_ls_wR_factor_gt 0.0854
_refine_ls_wR_factor_ref 0.0878
_reflns_number_gt 5666
_reflns_number_total 6137
_reflns_threshold_expression >2sigma(I)
_cod_data_source_file ja304818c_si_003.cif
_cod_data_source_block TMY-168
_cod_database_code 4118358

loop_
_symmetry_equiv_pos_as_xyz
'x, y, z'
'-x+1/2, -y, z+1/2'
'x+1/2, -y+1/2, -z'
'-x, y+1/2, -z+1/2'

loop_
_atom_site_label
_atom_site_type_symbol
_atom_site_fract_x
_atom_site_fract_y
_atom_site_fract_z
_atom_site_U_iso_or_equiv
_atom_site_adp_type
_atom_site_occupancy
_atom_site_symmetry_multiplicity
_atom_site_calc_flag
_atom_site_refinement_flags
P1 P 0.31195(5) 0.42654(5) 0.27190(2) 0.02554(12) Uani 1 1 d .
C1 C 0.17770(18) 0.48229(19) 0.31787(9) 0.0260(4) Uani 1 1 d .
C2 C 0.0538(2) 0.4385(2) 0.30580(10) 0.0338(5) Uani 1 1 d .
H2A H 0.043(2) 0.378(2) 0.2735(12) 0.041 Uiso 1 1 d .
C3 C -0.0560(2) 0.4804(2) 0.33491(11) 0.0398(6) Uani 1 1 d .
H3A H -0.141(3) 0.450(2) 0.3259(12) 0.048 Uiso 1 1 d .
C4 C -0.0431(2) 0.5631(3) 0.37776(11) 0.0404(6) Uani 1 1 d .
H4A H -0.121(3) 0.594(2) 0.3981(12) 0.048 Uiso 1 1 d .
C5 C 0.0788(2) 0.6051(2) 0.39173(12) 0.0399(6) Uani 1 1 d .
H5A H 0.084(2) 0.665(2) 0.4222(13) 0.048 Uiso 1 1 d .
C6 C 0.1882(2) 0.5651(2) 0.36174(10) 0.0336(5) Uani 1 1 d .
H6A H 0.273(2) 0.599(2) 0.3723(11) 0.040 Uiso 1 1 d .
C7 C 0.29795(18) 0.51564(19) 0.20412(9) 0.0270(4) Uani 1 1 d .
C8 C 0.2211(2) 0.6110(2) 0.20098(12) 0.0376(6) Uani 1 1 d .
H8A H 0.173(3) 0.631(2) 0.2357(13) 0.045 Uiso 1 1 d .
C9 C 0.2123(3) 0.6713(2) 0.14788(13) 0.0491(7) Uani 1 1 d .
H9A H 0.157(3) 0.732(3) 0.1465(14) 0.059 Uiso 1 1 d .
C10 C 0.2799(3) 0.6393(3) 0.09688(12) 0.0443(7) Uani 1 1 d .
H10A H 0.267(3) 0.681(3) 0.0625(14) 0.053 Uiso 1 1 d .
C11 C 0.3565(3) 0.5459(3) 0.09934(12) 0.0464(7) Uani 1 1 d .
H11A H 0.403(3) 0.517(3) 0.0653(13) 0.056 Uiso 1 1 d .
C12 C 0.3655(2) 0.4842(3) 0.15231(10) 0.0398(6) Uani 1 1 d .
H12A H 0.415(3) 0.417(3) 0.1533(12) 0.048 Uiso 1 1 d .
P2 P 0.60407(4) 0.50257(5) 0.41737(2) 0.02417(12) Uani 1 1 d .
C13 C 0.62868(18) 0.40524(18) 0.48051(9) 0.0254(4) Uani 1 1 d .
C14 C 0.7500(2) 0.4087(2) 0.50959(10) 0.0304(5) Uani 1 1 d .
H14A H 0.810(2) 0.465(2) 0.4942(10) 0.036 Uiso 1 1 d .
C15 C 0.7771(2) 0.3380(2) 0.55743(11) 0.0372(6) Uani 1 1 d .
H15A H 0.860(2) 0.345(2) 0.5767(12) 0.045 Uiso 1 1 d .
C16 C 0.6863(3) 0.2602(2) 0.57593(11) 0.0398(6) Uani 1 1 d .
H16A H 0.697(3) 0.212(2) 0.6105(12) 0.048 Uiso 1 1 d .
C17 C 0.5672(3) 0.2547(2) 0.54720(11) 0.0381(6) Uani 1 1 d .
H17A H 0.503(3) 0.200(2) 0.5563(12) 0.046 Uiso 1 1 d .
C18 C 0.5380(2) 0.3270(2) 0.49993(10) 0.0321(5) Uani 1 1 d .
H18A H 0.452(2) 0.325(2) 0.4808(11) 0.039 Uiso 1 1 d .
C19 C 0.49629(19) 0.60931(18) 0.45037(9) 0.0258(4) Uani 1 1 d .
C20 C 0.4145(2) 0.5925(2) 0.49996(10) 0.0335(5) Uani 1 1 d .
H20A H 0.415(2) 0.519(2) 0.5210(11) 0.040 Uiso 1 1 d .
C21 C 0.3293(2) 0.6761(2) 0.51846(12) 0.0411(6) Uani 1 1 d .
H21A H 0.272(3) 0.665(2) 0.5522(13) 0.049 Uiso 1 1 d .
C22 C 0.3239(3) 0.7763(2) 0.48769(12) 0.0413(6) Uani 1 1 d .
H22A H 0.260(3) 0.830(3) 0.4991(12) 0.050 Uiso 1 1 d .
C23 C 0.4057(2) 0.7949(2) 0.43884(12) 0.0381(5) Uani 1 1 d .
H23A H 0.397(2) 0.869(2) 0.4165(12) 0.046 Uiso 1 1 d .
C24 C 0.4921(2) 0.7127(2) 0.42145(11) 0.0312(5) Uani 1 1 d .
H24A H 0.544(2) 0.727(2) 0.3883(11) 0.037 Uiso 1 1 d .
C25 C 0.45987(17) 0.4871(2) 0.30965(9) 0.0241(4) Uani 1 1 d .
H25A H 0.441(2) 0.566(2) 0.3166(10) 0.029 Uiso 1 1 d .
C26 C 0.57644(17) 0.47732(18) 0.26764(9) 0.0252(4) Uani 1 1 d .
C27 C 0.6407(2) 0.5726(2) 0.24689(10) 0.0315(5) Uani 1 1 d .
H27A H 0.609(2) 0.645(2) 0.2593(11) 0.038 Uiso 1 1 d .
C28 C 0.7475(2) 0.5637(2) 0.20810(10) 0.0370(6) Uani 1 1 d .
H28A H 0.791(3) 0.634(2) 0.1969(12) 0.044 Uiso 1 1 d .
C29 C 0.7926(2) 0.4602(2) 0.18842(10) 0.0355(6) Uani 1 1 d .
C30 C 0.7282(2) 0.3661(2) 0.20907(11) 0.0362(6) Uani 1 1 d .
H30A H 0.758(2) 0.295(3) 0.1981(12) 0.043 Uiso 1 1 d .
C31 C 0.6221(2) 0.3736(2) 0.24831(10) 0.0315(5) Uani 1 1 d .
H31A H 0.579(2) 0.307(2) 0.2624(11) 0.038 Uiso 1 1 d .
C32 C 0.9071(2) 0.4512(3) 0.14582(12) 0.0514(7) Uani 1 1 d .
H32A H 0.9401 0.3744 0.1460 0.077 Uiso 1 1 calc R
H32B H 0.9762 0.5021 0.1591 0.077 Uiso 1 1 calc R
H32C H 0.8795 0.4712 0.1047 0.077 Uiso 1 1 calc R
C33 C 0.48193(19) 0.4273(2) 0.37051(9) 0.0250(4) Uani 1 1 d .
H33A H 0.400(2) 0.418(2) 0.3924(10) 0.030 Uiso 1 1 d .
H33B H 0.517(2) 0.352(2) 0.3632(10) 0.030 Uiso 1 1 d .

loop_
_atom_site_aniso_label
_atom_site_aniso_U_11
_atom_site_aniso_U_22
_atom_site_aniso_U_33
_atom_site_aniso_U_23
_atom_site_aniso_U_13
_atom_site_aniso_U_12
P1 0.0259(2) 0.0254(3) 0.0253(3) 0.0007(2) -0.0034(2) -0.0005(2)
C1 0.0234(9) 0.0291(12) 0.0255(10) 0.0055(9) 0.0000(7) -0.0022(9)
C2 0.0290(10) 0.0411(15) 0.0312(12) 0.0020(11) -0.0041(9) -0.0052(10)
C3 0.0224(9) 0.0579(19) 0.0390(13) 0.0079(13) -0.0021(9) -0.0093(11)
C4 0.0248(10) 0.0561(18) 0.0402(13) -0.0007(13) 0.0043(9) 0.0005(11)
C5 0.0304(11) 0.0472(17) 0.0422(14) -0.0079(12) 0.0029(10) -0.0005(11)
C6 0.0242(9) 0.0393(14) 0.0372(12) -0.0049(11) 0.0004(9) -0.0034(11)
C7 0.0273(9) 0.0297(12) 0.0241(9) -0.0012(9) -0.0055(7) -0.0040(9)
C8 0.0496(14) 0.0318(14) 0.0313(12) 0.0017(11) 0.0001(10) 0.0084(11)
C9 0.0661(18) 0.0365(16) 0.0448(16) 0.0079(13) -0.0094(13) 0.0092(14)
C10 0.0520(15) 0.0488(17) 0.0321(14) 0.0124(12) -0.0091(11) -0.0120(13)
C11 0.0499(14) 0.059(2) 0.0303(13) 0.0048(12) 0.0026(10) -0.0005(13)
C12 0.0427(12) 0.0482(17) 0.0284(12) -0.0002(12) -0.0010(9) 0.0083(12)
P2 0.0193(2) 0.0303(3) 0.0228(2) 0.0024(2) 0.00014(18) -0.0009(2)
C13 0.0273(10) 0.0258(12) 0.0230(10) 0.0001(9) 0.0014(8) 0.0038(8)
C14 0.0300(10) 0.0306(13) 0.0305(11) -0.0033(10) -0.0027(9) 0.0029(9)
C15 0.0361(12) 0.0432(15) 0.0323(13) -0.0003(11) -0.0057(10) 0.0139(11)
C16 0.0538(14) 0.0356(14) 0.0301(12) 0.0059(11) 0.0011(11) 0.0168(12)
C17 0.0468(14) 0.0309(14) 0.0365(14) 0.0030(11) 0.0087(10) 0.0011(11)
C18 0.0312(11) 0.0359(14) 0.0292(12) 0.0023(10) 0.0012(9) -0.0014(10)
C19 0.0215(9) 0.0310(12) 0.0251(11) 0.0001(9) -0.0028(8) -0.0021(8)
C20 0.0367(11) 0.0348(14) 0.0290(12) 0.0032(10) 0.0056(9) 0.0042(10)
C21 0.0427(13) 0.0422(15) 0.0384(14) -0.0009(12) 0.0129(11) 0.0028(12)
C22 0.0407(13) 0.0346(14) 0.0486(15) -0.0089(12) 0.0012(12) 0.0036(11)
C23 0.0426(12) 0.0298(13) 0.0419(14) 0.0008(11) -0.0010(11) -0.0005(11)
C24 0.0317(10) 0.0300(13) 0.0319(12) 0.0002(10) 0.0032(9) -0.0038(9)
C25 0.0227(9) 0.0261(12) 0.0237(10) -0.0005(9) -0.0008(7) 0.0012(9)
C26 0.0242(9) 0.0288(12) 0.0225(10) 0.0012(9) -0.0025(7) 0.0021(8)
C27 0.0353(11) 0.0316(13) 0.0275(11) 0.0024(10) 0.0013(8) 0.0007(10)
C28 0.0352(11) 0.0457(16) 0.0301(12) 0.0063(12) 0.0035(9) -0.0058(11)
C29 0.0303(10) 0.0518(16) 0.0245(11) 0.0029(10) 0.0027(8) 0.0033(10)
C30 0.0368(12) 0.0388(15) 0.0330(13) -0.0047(11) 0.0000(9) 0.0086(11)
C31 0.0300(11) 0.0332(13) 0.0313(12) -0.0012(10) 0.0011(9) 0.0001(9)
C32 0.0404(13) 0.074(2) 0.0397(14) 0.0020(14) 0.0108(11) 0.0079(14)
C33 0.0228(9) 0.0276(12) 0.0248(10) 0.0024(9) -0.0002(7) -0.0012(9)

loop_
_atom_type_symbol
_atom_type_description
_atom_type_scat_dispersion_real
_atom_type_scat_dispersion_imag
_atom_type_scat_source
C C 0.0033 0.0016 'International Tables Vol C Tables 4.2.6.8 and 6.1.1.4'
H H 0.0000 0.0000 'International Tables Vol C Tables 4.2.6.8 and 6.1.1.4'
P P 0.1023 0.0942 'International Tables Vol C Tables 4.2.6.8 and 6.1.1.4'

loop_
_geom_angle_atom_site_label_1
_geom_angle_atom_site_label_2
_geom_angle_atom_site_label_3
_geom_angle
C1 P1 C7 100.28(9)
C1 P1 C25 102.77(9)
C7 P1 C25 101.46(9)
C6 C1 C2 118.04(19)
C6 C1 P1 125.85(15)
C2 C1 P1 116.09(17)
C3 C2 C1 120.8(2)
C3 C2 H2A 119.1(13)
C1 C2 H2A 119.9(13)
C4 C3 C2 119.9(2)
C4 C3 H3A 120.1(16)
C2 C3 H3A 119.9(16)
C3 C4 C5 120.1(2)
C3 C4 H4A 120.4(16)
C5 C4 H4A 119.4(16)
C4 C5 C6 120.0(2)
C4 C5 H5A 117.7(16)
C6 C5 H5A 122.3(16)
C5 C6 C1 121.0(2)
C5 C6 H6A 117.4(14)
C1 C6 H6A 121.6(14)
C12 C7 C8 117.7(2)
C12 C7 P1 118.12(18)
C8 C7 P1 124.13(17)
C9 C8 C7 120.7(2)
C9 C8 H8A 121.5(16)
C7 C8 H8A 117.7(16)
C10 C9 C8 121.0(3)
C10 C9 H9A 120.1(19)
C8 C9 H9A 118.8(19)
C11 C10 C9 119.0(2)
C11 C10 H10A 124.2(18)
C9 C10 H10A 116.7(18)
C10 C11 C12 120.5(3)
C10 C11 H11A 123.4(18)
C12 C11 H11A 116.0(18)
C11 C12 C7 121.0(3)
C11 C12 H12A 120.5(17)
C7 C12 H12A 118.4(17)
C13 P2 C19 102.99(9)
C13 P2 C33 101.90(10)
C19 P2 C33 98.75(10)
C18 C13 C14 118.3(2)
C18 C13 P2 124.83(16)
C14 C13 P2 116.81(17)
C15 C14 C13 120.7(2)
C15 C14 H14A 124.1(14)
C13 C14 H14A 115.2(14)
C16 C15 C14 120.3(2)
C16 C15 H15A 121.7(17)
C14 C15 H15A 118.0(17)
C17 C16 C15 119.7(2)
C17 C16 H16A 115.9(17)
C15 C16 H16A 124.2(16)
C16 C17 C18 120.4(2)
C16 C17 H17A 123.3(16)
C18 C17 H17A 116.2(16)
C17 C18 C13 120.5(2)
C17 C18 H18A 120.3(15)
C13 C18 H18A 119.1(15)
C20 C19 C24 118.0(2)
C20 C19 P2 124.86(18)
C24 C19 P2 117.09(16)
C21 C20 C19 120.3(2)
C21 C20 H20A 120.3(14)
C19 C20 H20A 119.3(14)
C22 C21 C20 120.5(2)
C22 C21 H21A 118.7(18)
C20 C21 H21A 120.7(18)
C21 C22 C23 119.9(2)
C21 C22 H22A 118.9(17)
C23 C22 H22A 121.1(17)
C24 C23 C22 119.4(2)
C24 C23 H23A 123.1(15)
C22 C23 H23A 117.5(15)
C23 C24 C19 121.8(2)
C23 C24 H24A 117.0(16)
C19 C24 H24A 121.0(16)
C26 C25 C33 112.37(16)
C26 C25 P1 109.68(14)
C33 C25 P1 109.00(14)
C26 C25 H25A 109.2(13)
C33 C25 H25A 110.0(13)
P1 C25 H25A 106.4(13)
C31 C26 C27 118.03(19)
C31 C26 C25 121.3(2)
C27 C26 C25 120.6(2)
C28 C27 C26 120.7(2)
C28 C27 H27A 120.4(15)
C26 C27 H27A 118.9(15)
C29 C28 C27 121.3(2)
C29 C28 H28A 122.2(16)
C27 C28 H28A 116.4(16)
C30 C29 C28 117.7(2)
C30 C29 C32 121.3(2)
C28 C29 C32 121.1(2)
C29 C30 C31 121.7(2)
C29 C30 H30A 120.0(17)
C31 C30 H30A 118.3(17)
C30 C31 C26 120.6(2)
C30 C31 H31A 120.4(15)
C26 C31 H31A 118.9(15)
C29 C32 H32A 109.5
C29 C32 H32B 109.5
H32A C32 H32B 109.5
C29 C32 H32C 109.5
H32A C32 H32C 109.5
H32B C32 H32C 109.5
C25 C33 P2 110.98(15)
C25 C33 H33A 111.2(13)
P2 C33 H33A 111.3(13)
C25 C33 H33B 109.7(14)
P2 C33 H33B 106.9(13)
H33A C33 H33B 106.5(19)

loop_
_geom_bond_atom_site_label_1
_geom_bond_atom_site_label_2
_geom_bond_distance
P1 C1 1.836(2)
P1 C7 1.842(2)
P1 C25 1.877(2)
C1 C6 1.390(3)
C1 C2 1.401(3)
C2 C3 1.390(3)
C2 H2A 1.02(3)
C3 C4 1.375(4)
C3 H3A 0.96(3)
C4 C5 1.383(3)
C4 H4A 0.99(3)
C5 C6 1.388(3)
C5 H5A 0.98(3)
C6 H6A 0.99(2)
C7 C12 1.388(3)
C7 C8 1.390(3)
C8 C9 1.379(4)
C8 H8A 0.94(3)
C9 C10 1.375(4)
C9 H9A 0.92(3)
C10 C11 1.369(4)
C10 H10A 0.92(3)
C11 C12 1.385(4)
C11 H11A 0.95(3)
C12 H12A 0.95(3)
P2 C13 1.833(2)
P2 C19 1.840(2)
P2 C33 1.858(2)
C13 C18 1.388(3)
C13 C14 1.400(3)
C14 C15 1.382(3)
C14 H14A 0.97(2)
C15 C16 1.379(4)
C15 H15A 0.95(3)
C16 C17 1.378(4)
C16 H16A 0.96(3)
C17 C18 1.388(3)
C17 H17A 0.95(3)
C18 H18A 0.98(2)
C19 C20 1.392(3)
C19 C24 1.394(3)
C20 C21 1.391(3)
C20 H20A 1.00(3)
C21 C22 1.380(4)
C21 H21A 0.96(3)
C22 C23 1.384(4)
C22 H22A 0.95(3)
C23 C24 1.379(3)
C23 H23A 1.02(3)
C24 H24A 0.92(3)
C25 C26 1.517(3)
C25 C33 1.538(3)
C25 H25A 0.98(3)
C26 C31 1.395(3)
C26 C27 1.396(3)
C27 C28 1.393(3)
C27 H27A 0.97(3)
C28 C29 1.393(4)
C28 H28A 0.98(3)
C29 C30 1.383(4)
C29 C32 1.508(3)
C30 C31 1.393(3)
C30 H30A 0.94(3)
C31 H31A 0.96(3)
C32 H32A 0.9800
C32 H32B 0.9800
C32 H32C 0.9800
C33 H33A 0.97(2)
C33 H33B 0.98(2)

loop_
_geom_torsion_atom_site_label_1
_geom_torsion_atom_site_label_2
_geom_torsion_atom_site_label_3
_geom_torsion_atom_site_label_4
_geom_torsion
C7 P1 C1 C6 -93.7(2)
C25 P1 C1 C6 10.6(2)
C7 P1 C1 C2 84.39(19)
C25 P1 C1 C2 -171.24(18)
C6 C1 C2 C3 2.9(3)
P1 C1 C2 C3 -175.43(19)
C1 C2 C3 C4 -2.3(4)
C2 C3 C4 C5 0.3(4)
C3 C4 C5 C6 1.1(4)
C4 C5 C6 C1 -0.5(4)
C2 C1 C6 C5 -1.4(3)
P1 C1 C6 C5 176.67(19)
C1 P1 C7 C12 -166.40(18)
C25 P1 C7 C12 88.17(19)
C1 P1 C7 C8 11.8(2)
C25 P1 C7 C8 -93.6(2)
C12 C7 C8 C9 0.4(4)
P1 C7 C8 C9 -177.8(2)
C7 C8 C9 C10 -0.4(4)
C8 C9 C10 C11 0.1(4)
C9 C10 C11 C12 0.3(4)
C10 C11 C12 C7 -0.3(4)
C8 C7 C12 C11 0.0(4)
P1 C7 C12 C11 178.3(2)
C19 P2 C13 C18 76.7(2)
C33 P2 C13 C18 -25.3(2)
C19 P2 C13 C14 -105.39(17)
C33 P2 C13 C14 152.60(17)
C18 C13 C14 C15 -1.7(3)
P2 C13 C14 C15 -179.69(18)
C13 C14 C15 C16 2.1(4)
C14 C15 C16 C17 -1.2(4)
C15 C16 C17 C18 -0.2(4)
C16 C17 C18 C13 0.6(4)
C14 C13 C18 C17 0.3(3)
P2 C13 C18 C17 178.16(18)
C13 P2 C19 C20 -23.5(2)
C33 P2 C19 C20 81.0(2)
C13 P2 C19 C24 159.86(16)
C33 P2 C19 C24 -95.69(17)
C24 C19 C20 C21 1.7(3)
P2 C19 C20 C21 -174.97(19)
C19 C20 C21 C22 0.6(4)
C20 C21 C22 C23 -1.5(4)
C21 C22 C23 C24 0.0(4)
C22 C23 C24 C19 2.3(4)
C20 C19 C24 C23 -3.2(3)
P2 C19 C24 C23 173.74(18)
C1 P1 C25 C26 -163.85(16)
C7 P1 C25 C26 -60.40(17)
C1 P1 C25 C33 72.74(16)
C7 P1 C25 C33 176.19(15)
C33 C25 C26 C31 59.9(3)
P1 C25 C26 C31 -61.5(2)
C33 C25 C26 C27 -120.5(2)
P1 C25 C26 C27 118.09(19)
C31 C26 C27 C28 -0.1(3)
C25 C26 C27 C28 -179.73(19)
C26 C27 C28 C29 0.6(3)
C27 C28 C29 C30 -0.4(3)
C27 C28 C29 C32 179.2(2)
C28 C29 C30 C31 -0.2(3)
C32 C29 C30 C31 -179.9(2)
C29 C30 C31 C26 0.7(3)
C27 C26 C31 C30 -0.5(3)
C25 C26 C31 C30 179.10(19)
C26 C25 C33 P2 70.3(2)
P1 C25 C33 P2 -167.89(10)
C13 P2 C33 C25 -172.24(14)
C19 P2 C33 C25 82.40(16)
